data_4078599
loop_
_publ_author_name
'Samanamu, Christian R.'
'Amadoruge, Monika L.'
'Schrick, Aaron C.'
'Chen, Chao'
'Golen, James A.'
'Rheingold, Arnold L.'
'Materer, Nicholas F.'
'Weinert, Charles S.'

_publ_section_title
;
 Synthetic, Structural, and Physical Investigations of the Large Linear
 and Branched Oligogermanes Ph3GeGePh2GePh2GePh2H, Ge5Ph12, and (Ph3Ge)4Ge
;
_journal_issue 11
_journal_name_full Organometallics
_journal_page_first 4374
_journal_paper_doi 10.1021/om300385n
_journal_volume 31
_journal_year 2012
_chemical_formula_sum 'C54 H46 Ge4'
_chemical_formula_weight 985.27
_chemical_name_systematic
; 
 ? 
;
_space_group_IT_number 14
_symmetry_cell_setting monoclinic
_symmetry_space_group_name_Hall '-P 2ybc'
_symmetry_space_group_name_H-M 'P 1 21/c 1'
_atom_sites_solution_hydrogens geom
_atom_sites_solution_primary direct
_atom_sites_solution_secondary difmap
_audit_creation_method SHELXL-97
_cell_angle_alpha 90.00
_cell_angle_beta 105.1780(10)
_cell_angle_gamma 90.00
_cell_formula_units_Z 4
_cell_length_a 13.1929(13)
_cell_length_b 17.5573(18)
_cell_length_c 19.868(2)
_cell_measurement_reflns_used 8965
_cell_measurement_temperature 123(2)
_cell_measurement_theta_max 25.40
_cell_measurement_theta_min 2.32
_cell_volume 4441.5(8)
_computing_cell_refinement 'Bruker SAINT'
_computing_data_collection 'Bruker APEX2'
_computing_data_reduction 'Bruker SAINT'
_computing_molecular_graphics 'Bruker SHELXTL'
_computing_publication_material 'Bruker SHELXTL'
_computing_structure_refinement 'SHELXL-97 (Sheldrick, 1997)'
_computing_structure_solution 'SHELXS-97 (Sheldrick, 1990)'
_diffrn_ambient_temperature 123(2)
_diffrn_measured_fraction_theta_full 1.000
_diffrn_measured_fraction_theta_max 0.996
_diffrn_measurement_device_type 'Bruker APEX-II CCD'
_diffrn_measurement_method '\f and \w scans'
_diffrn_radiation_monochromator graphite
_diffrn_radiation_source 'fine-focus sealed tube'
_diffrn_radiation_type MoK\a
_diffrn_radiation_wavelength 0.71073
_diffrn_reflns_av_R_equivalents 0.0585
_diffrn_reflns_av_sigmaI/netI 0.0493
_diffrn_reflns_limit_h_max 15
_diffrn_reflns_limit_h_min -15
_diffrn_reflns_limit_k_max 21
_diffrn_reflns_limit_k_min -20
_diffrn_reflns_limit_l_max 23
_diffrn_reflns_limit_l_min -23
_diffrn_reflns_number 36823
_diffrn_reflns_theta_full 25.00
_diffrn_reflns_theta_max 25.38
_diffrn_reflns_theta_min 1.57
_exptl_absorpt_coefficient_mu 2.717
_exptl_absorpt_correction_T_max 0.6795
_exptl_absorpt_correction_T_min 0.5654
_exptl_absorpt_correction_type multi-scan
_exptl_absorpt_process_details sadabs
_exptl_crystal_colour colorless
_exptl_crystal_density_diffrn 1.473
_exptl_crystal_density_method 'not measured'
_exptl_crystal_description block
_exptl_crystal_F_000 1992
_exptl_crystal_size_max 0.25
_exptl_crystal_size_mid 0.23
_exptl_crystal_size_min 0.21
_refine_diff_density_max 0.486
_refine_diff_density_min -0.630
_refine_diff_density_rms 0.087
_refine_ls_extinction_method none
_refine_ls_goodness_of_fit_ref 1.002
_refine_ls_hydrogen_treatment mixed
_refine_ls_matrix_type full
_refine_ls_number_parameters 527
_refine_ls_number_reflns 8125
_refine_ls_number_restraints 0
_refine_ls_restrained_S_all 1.002
_refine_ls_R_factor_all 0.0540
_refine_ls_R_factor_gt 0.0340
_refine_ls_shift/su_max 0.016
_refine_ls_shift/su_mean 0.002
_refine_ls_structure_factor_coef Fsqd
_refine_ls_weighting_details 'calc w=1/[\s^2^(Fo^2^)+(0.0420P)^2^+0.5000P] where P=(Fo^2^+2Fc^2^)/3'
_refine_ls_weighting_scheme calc
_refine_ls_wR_factor_gt 0.0748
_refine_ls_wR_factor_ref 0.0841
_reflns_number_gt 6250
_reflns_number_total 8125
_reflns_threshold_expression >2sigma(I)
_cod_data_source_file om300385n_si_001.cif
_cod_data_source_block wein111
_cod_depositor_comments
;
The following automatic conversions were performed:

'_symmetry_cell_setting' value 'Monoclinic' changed to 'monoclinic'
according to /home/saulius/struct/CIF-dictionaries/cif_core.dic
dictionary named 'cif_core.dic' version 2.4.1 from 2010-06-29.

Automatic conversion script
Id: cif_fix_values 1891 2012-01-12 08:04:46Z andrius 
;
_cod_original_cell_volume 4441.6(8)
_cod_original_sg_symbol_H-M P2(1)/c
_cod_database_code 4078599

loop_
_symmetry_equiv_pos_as_xyz
'x, y, z'
'-x, y+1/2, -z+1/2'
'-x, -y, -z'
'x, -y-1/2, z-1/2'

loop_
_atom_site_label
_atom_site_type_symbol
_atom_site_fract_x
_atom_site_fract_y
_atom_site_fract_z
_atom_site_U_iso_or_equiv
_atom_site_adp_type
_atom_site_occupancy
_atom_site_symmetry_multiplicity
_atom_site_calc_flag
_atom_site_refinement_flags
Ge1 Ge 0.90574(3) 0.63670(2) 0.667520(18) 0.02202(10) Uani 1 1 d .
Ge2 Ge 0.86873(3) 0.58542(2) 0.773098(17) 0.02004(10) Uani 1 1 d .
Ge3 Ge 0.69167(3) 0.52979(2) 0.745410(17) 0.01924(10) Uani 1 1 d .
Ge4 Ge 0.60811(3) 0.50400(2) 0.839886(18) 0.02068(10) Uani 1 1 d .
C1 C 0.8399(3) 0.58613(19) 0.57915(17) 0.0225(8) Uani 1 1 d .
C2 C 0.7422(3) 0.6100(2) 0.53866(17) 0.0265(8) Uani 1 1 d .
H2A H 0.7059 0.6498 0.5550 0.032 Uiso 1 1 calc R
C3 C 0.6974(3) 0.5762(2) 0.47449(19) 0.0313(9) Uani 1 1 d .
H3A H 0.6309 0.5930 0.4472 0.038 Uiso 1 1 calc R
C4 C 0.7493(3) 0.5178(2) 0.44991(19) 0.0343(10) Uani 1 1 d .
H4A H 0.7190 0.4950 0.4058 0.041 Uiso 1 1 calc R
C5 C 0.8458(3) 0.4931(2) 0.4904(2) 0.0329(9) Uani 1 1 d .
H5A H 0.8813 0.4527 0.4743 0.039 Uiso 1 1 calc R
C6 C 0.8910(3) 0.5269(2) 0.55436(18) 0.0273(8) Uani 1 1 d .
H6A H 0.9574 0.5096 0.5815 0.033 Uiso 1 1 calc R
C7 C 1.0562(3) 0.6418(2) 0.67303(17) 0.0238(8) Uani 1 1 d .
C8 C 1.1306(3) 0.5971(2) 0.71904(19) 0.0315(9) Uani 1 1 d .
H8A H 1.1096 0.5659 0.7521 0.038 Uiso 1 1 calc R
C9 C 1.2357(3) 0.5975(2) 0.7170(2) 0.0343(9) Uani 1 1 d .
H9A H 1.2855 0.5666 0.7486 0.041 Uiso 1 1 calc R
C10 C 1.2671(3) 0.6422(2) 0.66973(19) 0.0313(9) Uani 1 1 d .
H10A H 1.3386 0.6421 0.6684 0.038 Uiso 1 1 calc R
C11 C 1.1948(3) 0.6877(2) 0.62361(19) 0.0342(10) Uani 1 1 d .
H11A H 1.2169 0.7191 0.5912 0.041 Uiso 1 1 calc R
C12 C 1.0899(3) 0.6871(2) 0.62514(18) 0.0292(9) Uani 1 1 d .
H12A H 1.0404 0.7178 0.5932 0.035 Uiso 1 1 calc R
C13 C 0.8884(3) 0.67324(19) 0.83684(16) 0.0205(7) Uani 1 1 d .
C14 C 0.9616(3) 0.7303(2) 0.83416(17) 0.0249(8) Uani 1 1 d .
H14A H 1.0035 0.7257 0.8021 0.030 Uiso 1 1 calc R
C15 C 0.9738(3) 0.7933(2) 0.87752(18) 0.0296(9) Uani 1 1 d .
H15A H 1.0235 0.8315 0.8747 0.036 Uiso 1 1 calc R
C16 C 0.9138(3) 0.8009(2) 0.92508(18) 0.0303(9) Uani 1 1 d .
H16A H 0.9217 0.8443 0.9545 0.036 Uiso 1 1 calc R
C17 C 0.8425(3) 0.7445(2) 0.9292(2) 0.0342(9) Uani 1 1 d .
H17A H 0.8020 0.7488 0.9622 0.041 Uiso 1 1 calc R
C18 C 0.8297(3) 0.6814(2) 0.88526(18) 0.0312(9) Uani 1 1 d .
H18A H 0.7800 0.6433 0.8884 0.037 Uiso 1 1 calc R
C19 C 0.5802(3) 0.5986(2) 0.88396(18) 0.0238(8) Uani 1 1 d .
C20 C 0.5235(3) 0.6568(2) 0.84338(19) 0.0287(9) Uani 1 1 d .
H20A H 0.4958 0.6492 0.7947 0.034 Uiso 1 1 calc R
C21 C 0.5065(3) 0.7258(2) 0.8728(2) 0.0341(9) Uani 1 1 d .
H21A H 0.4681 0.7651 0.8443 0.041 Uiso 1 1 calc R
C22 C 0.5457(3) 0.7372(2) 0.9437(2) 0.0351(10) Uani 1 1 d .
H22A H 0.5343 0.7844 0.9638 0.042 Uiso 1 1 calc R
C23 C 0.6013(3) 0.6804(2) 0.98540(19) 0.0321(9) Uani 1 1 d .
H23A H 0.6274 0.6881 1.0342 0.039 Uiso 1 1 calc R
C24 C 0.6190(3) 0.6117(2) 0.95566(18) 0.0272(8) Uani 1 1 d .
H24A H 0.6581 0.5729 0.9845 0.033 Uiso 1 1 calc R
C25 C 0.6914(3) 0.4384(2) 0.91386(17) 0.0236(8) Uani 1 1 d .
C26 C 0.7954(3) 0.4196(2) 0.91873(17) 0.0258(8) Uani 1 1 d .
H26A H 0.8285 0.4396 0.8855 0.031 Uiso 1 1 calc R
C27 C 0.8518(3) 0.3722(2) 0.97123(18) 0.0301(9) Uani 1 1 d .
H27A H 0.9226 0.3595 0.9733 0.036 Uiso 1 1 calc R
C28 C 0.8049(3) 0.3436(2) 1.02028(18) 0.0331(9) Uani 1 1 d .
H28A H 0.8434 0.3112 1.0563 0.040 Uiso 1 1 calc R
C29 C 0.7009(3) 0.3621(2) 1.0169(2) 0.0366(10) Uani 1 1 d .
H29A H 0.6689 0.3431 1.0511 0.044 Uiso 1 1 calc R
C30 C 0.6441(3) 0.4081(2) 0.96360(18) 0.0293(9) Uani 1 1 d .
H30A H 0.5726 0.4193 0.9607 0.035 Uiso 1 1 calc R
C31 C 0.4711(3) 0.45443(19) 0.80279(17) 0.0237(8) Uani 1 1 d .
C32 C 0.3961(3) 0.4605(2) 0.84048(19) 0.0298(9) Uani 1 1 d .
H32A H 0.4107 0.4905 0.8817 0.036 Uiso 1 1 calc R
C33 C 0.3001(3) 0.4232(2) 0.8187(2) 0.0348(9) Uani 1 1 d .
H33A H 0.2503 0.4270 0.8454 0.042 Uiso 1 1 calc R
C34 C 0.2771(3) 0.3804(2) 0.7581(2) 0.0383(10) Uani 1 1 d .
H34A H 0.2112 0.3554 0.7432 0.046 Uiso 1 1 calc R
C35 C 0.3499(3) 0.3740(2) 0.71896(19) 0.0348(10) Uani 1 1 d .
H35A H 0.3341 0.3448 0.6773 0.042 Uiso 1 1 calc R
C36 C 0.4464(3) 0.4110(2) 0.74161(18) 0.0303(9) Uani 1 1 d .
H36A H 0.4963 0.4066 0.7150 0.036 Uiso 1 1 calc R
C37 C 0.5994(3) 0.59755(19) 0.67758(16) 0.0211(8) Uani 1 1 d .
C38 C 0.6050(3) 0.6763(2) 0.68739(17) 0.0259(8) Uani 1 1 d .
H38A H 0.6550 0.6968 0.7266 0.031 Uiso 1 1 calc R
C39 C 0.5390(3) 0.7255(2) 0.64097(19) 0.0320(9) Uani 1 1 d .
H39A H 0.5433 0.7789 0.6489 0.038 Uiso 1 1 calc R
C40 C 0.4667(3) 0.6961(2) 0.58298(18) 0.0299(9) Uani 1 1 d .
H40A H 0.4212 0.7293 0.5511 0.036 Uiso 1 1 calc R
C41 C 0.4610(3) 0.6180(2) 0.57160(18) 0.0280(8) Uani 1 1 d .
H41A H 0.4126 0.5980 0.5314 0.034 Uiso 1 1 calc R
C42 C 0.5263(3) 0.5687(2) 0.61892(17) 0.0244(8) Uani 1 1 d .
H42A H 0.5210 0.5153 0.6112 0.029 Uiso 1 1 calc R
C43 C 0.7076(3) 0.43170(19) 0.70120(17) 0.0223(8) Uani 1 1 d .
C44 C 0.7237(3) 0.36555(19) 0.74109(18) 0.0254(8) Uani 1 1 d .
H44A H 0.7160 0.3671 0.7873 0.030 Uiso 1 1 calc R
C45 C 0.7508(3) 0.2974(2) 0.71526(19) 0.0318(9) Uani 1 1 d .
H45A H 0.7629 0.2531 0.7438 0.038 Uiso 1 1 calc R
C46 C 0.7600(3) 0.2943(2) 0.64804(19) 0.0304(9) Uani 1 1 d .
H46A H 0.7783 0.2477 0.6301 0.037 Uiso 1 1 calc R
C47 C 0.7429(3) 0.3586(2) 0.60619(18) 0.0291(9) Uani 1 1 d .
H47A H 0.7488 0.3560 0.5596 0.035 Uiso 1 1 calc R
C48 C 0.7169(3) 0.4270(2) 0.63268(17) 0.0247(8) Uani 1 1 d .
H48A H 0.7053 0.4712 0.6040 0.030 Uiso 1 1 calc R
C49 C 0.9650(3) 0.50436(19) 0.81837(17) 0.0210(7) Uani 1 1 d .
C50 C 0.9716(3) 0.4351(2) 0.78459(18) 0.0243(8) Uani 1 1 d .
H50A H 0.9356 0.4295 0.7367 0.029 Uiso 1 1 calc R
C51 C 1.0296(3) 0.3744(2) 0.81987(19) 0.0288(9) Uani 1 1 d .
H51A H 1.0329 0.3277 0.7964 0.035 Uiso 1 1 calc R
C52 C 1.0835(3) 0.3827(2) 0.89048(19) 0.0291(9) Uani 1 1 d .
H52A H 1.1224 0.3412 0.9152 0.035 Uiso 1 1 calc R
C53 C 1.0797(3) 0.4511(2) 0.92390(18) 0.0300(9) Uani 1 1 d .
H53A H 1.1179 0.4572 0.9713 0.036 Uiso 1 1 calc R
C54 C 1.0202(3) 0.5112(2) 0.88840(18) 0.0258(8) Uani 1 1 d .
H54A H 1.0170 0.5577 0.9122 0.031 Uiso 1 1 calc R
H1 H 0.862(3) 0.716(2) 0.6586(18) 0.044(11) Uiso 1 1 d .

loop_
_atom_site_aniso_label
_atom_site_aniso_U_11
_atom_site_aniso_U_22
_atom_site_aniso_U_33
_atom_site_aniso_U_23
_atom_site_aniso_U_13
_atom_site_aniso_U_12
Ge1 0.0195(2) 0.0232(2) 0.02412(19) -0.00008(15) 0.00710(15) -0.00090(16)
Ge2 0.0159(2) 0.0219(2) 0.02246(18) -0.00089(14) 0.00540(15) -0.00111(15)
Ge3 0.0162(2) 0.02095(19) 0.02050(18) -0.00015(14) 0.00467(14) -0.00084(15)
Ge4 0.0163(2) 0.0245(2) 0.02135(18) 0.00015(14) 0.00528(15) -0.00184(16)
C1 0.022(2) 0.0244(19) 0.0226(17) 0.0013(14) 0.0087(15) -0.0046(16)
C2 0.027(2) 0.0239(19) 0.0302(19) 0.0010(15) 0.0109(16) -0.0031(16)
C3 0.029(2) 0.032(2) 0.032(2) 0.0002(16) 0.0058(17) -0.0070(18)
C4 0.038(3) 0.038(2) 0.029(2) -0.0079(17) 0.0129(18) -0.0131(19)
C5 0.034(3) 0.029(2) 0.042(2) -0.0097(17) 0.022(2) -0.0071(18)
C6 0.022(2) 0.029(2) 0.0330(19) -0.0015(16) 0.0120(16) -0.0034(16)
C7 0.019(2) 0.0258(19) 0.0267(18) -0.0043(15) 0.0067(15) -0.0035(16)
C8 0.028(2) 0.028(2) 0.041(2) 0.0066(17) 0.0128(18) -0.0001(17)
C9 0.026(2) 0.029(2) 0.048(2) 0.0038(18) 0.0096(18) 0.0035(18)
C10 0.021(2) 0.033(2) 0.043(2) -0.0069(18) 0.0142(18) -0.0028(17)
C11 0.036(3) 0.040(2) 0.033(2) -0.0059(17) 0.0195(19) -0.0105(19)
C12 0.022(2) 0.035(2) 0.031(2) -0.0009(16) 0.0062(16) -0.0017(17)
C13 0.0144(19) 0.0239(19) 0.0218(17) 0.0012(14) 0.0020(14) 0.0013(15)
C14 0.021(2) 0.029(2) 0.0261(18) -0.0006(15) 0.0076(15) 0.0005(16)
C15 0.022(2) 0.027(2) 0.038(2) -0.0002(16) 0.0047(17) -0.0044(16)
C16 0.029(2) 0.027(2) 0.032(2) -0.0067(16) 0.0039(17) 0.0054(17)
C17 0.024(2) 0.043(2) 0.038(2) -0.0106(18) 0.0120(17) -0.0003(19)
C18 0.026(2) 0.038(2) 0.032(2) -0.0070(17) 0.0105(17) -0.0096(18)
C19 0.017(2) 0.027(2) 0.0317(19) -0.0044(15) 0.0138(15) -0.0055(16)
C20 0.020(2) 0.038(2) 0.0309(19) 0.0053(17) 0.0125(16) -0.0001(17)
C21 0.031(2) 0.031(2) 0.047(2) 0.0049(18) 0.0215(19) 0.0039(18)
C22 0.036(3) 0.030(2) 0.049(2) -0.0075(18) 0.029(2) -0.0055(19)
C23 0.030(2) 0.038(2) 0.031(2) -0.0108(17) 0.0134(17) -0.0096(19)
C24 0.020(2) 0.032(2) 0.0318(19) -0.0025(16) 0.0091(16) -0.0039(16)
C25 0.019(2) 0.0266(19) 0.0243(17) 0.0007(15) 0.0034(15) -0.0017(15)
C26 0.024(2) 0.030(2) 0.0238(18) 0.0004(15) 0.0054(15) -0.0081(16)
C27 0.021(2) 0.034(2) 0.033(2) 0.0013(17) 0.0034(16) 0.0016(17)
C28 0.026(2) 0.037(2) 0.030(2) 0.0130(17) -0.0030(17) -0.0022(18)
C29 0.030(3) 0.044(2) 0.037(2) 0.0152(18) 0.0097(18) -0.0078(19)
C30 0.018(2) 0.040(2) 0.031(2) 0.0096(17) 0.0077(16) 0.0001(17)
C31 0.019(2) 0.0246(19) 0.0255(18) 0.0042(15) 0.0018(15) 0.0003(16)
C32 0.024(2) 0.031(2) 0.035(2) 0.0042(17) 0.0090(17) -0.0013(17)
C33 0.020(2) 0.041(2) 0.044(2) 0.0065(19) 0.0111(18) -0.0039(18)
C34 0.022(2) 0.040(2) 0.046(2) 0.0073(19) -0.0022(19) -0.0096(19)
C35 0.029(2) 0.039(2) 0.032(2) -0.0018(17) -0.0008(18) -0.0105(19)
C36 0.027(2) 0.033(2) 0.0309(19) 0.0043(16) 0.0080(17) -0.0011(18)
C37 0.016(2) 0.0248(19) 0.0242(17) 0.0031(14) 0.0084(14) 0.0012(15)
C38 0.020(2) 0.034(2) 0.0242(18) -0.0029(15) 0.0070(15) -0.0022(16)
C39 0.032(2) 0.030(2) 0.039(2) 0.0086(17) 0.0170(18) 0.0039(18)
C40 0.022(2) 0.038(2) 0.031(2) 0.0143(17) 0.0084(16) 0.0065(17)
C41 0.017(2) 0.041(2) 0.0244(18) 0.0062(16) 0.0031(15) -0.0016(17)
C42 0.020(2) 0.025(2) 0.0296(18) 0.0022(15) 0.0095(15) 0.0013(15)
C43 0.0143(19) 0.0239(19) 0.0264(18) -0.0042(14) 0.0014(14) -0.0030(15)
C44 0.024(2) 0.0243(19) 0.0278(18) 0.0021(15) 0.0057(16) -0.0028(16)
C45 0.030(2) 0.022(2) 0.040(2) 0.0040(16) 0.0046(18) 0.0004(17)
C46 0.026(2) 0.026(2) 0.040(2) -0.0099(17) 0.0086(17) 0.0019(17)
C47 0.024(2) 0.037(2) 0.0284(19) -0.0069(16) 0.0106(16) -0.0006(17)
C48 0.015(2) 0.032(2) 0.0258(18) -0.0012(15) 0.0035(15) -0.0027(16)
C49 0.0110(19) 0.0258(19) 0.0266(18) 0.0009(14) 0.0059(14) -0.0040(15)
C50 0.015(2) 0.029(2) 0.0302(18) 0.0019(15) 0.0077(15) -0.0016(16)
C51 0.024(2) 0.024(2) 0.041(2) -0.0044(16) 0.0129(17) 0.0001(16)
C52 0.018(2) 0.030(2) 0.038(2) 0.0094(17) 0.0059(16) 0.0038(16)
C53 0.017(2) 0.040(2) 0.0292(19) 0.0069(17) 0.0004(16) -0.0001(17)
C54 0.017(2) 0.031(2) 0.0298(19) -0.0008(16) 0.0076(16) -0.0029(16)

loop_
_atom_type_symbol
_atom_type_description
_atom_type_scat_dispersion_real
_atom_type_scat_dispersion_imag
_atom_type_scat_source
C C 0.0033 0.0016 'International Tables Vol C Tables 4.2.6.8 and 6.1.1.4'
H H 0.0000 0.0000 'International Tables Vol C Tables 4.2.6.8 and 6.1.1.4'
Ge Ge 0.1547 1.8001 'International Tables Vol C Tables 4.2.6.8 and 6.1.1.4'

loop_
_geom_angle_atom_site_label_1
_geom_angle_atom_site_label_2
_geom_angle_atom_site_label_3
_geom_angle
C1 Ge1 C7 106.03(14)
C1 Ge1 Ge2 117.45(10)
C7 Ge1 Ge2 113.28(10)
C49 Ge2 C13 108.23(14)
C49 Ge2 Ge1 114.16(10)
C13 Ge2 Ge1 103.95(10)
C49 Ge2 Ge3 106.13(10)
C13 Ge2 Ge3 114.36(10)
Ge1 Ge2 Ge3 110.226(18)
C37 Ge3 C43 110.08(14)
C37 Ge3 Ge4 108.33(10)
C43 Ge3 Ge4 107.55(10)
C37 Ge3 Ge2 107.17(10)
C43 Ge3 Ge2 103.95(10)
Ge4 Ge3 Ge2 119.531(18)
C19 Ge4 C25 107.26(14)
C19 Ge4 C31 106.34(15)
C25 Ge4 C31 107.49(14)
C19 Ge4 Ge3 111.10(10)
C25 Ge4 Ge3 113.94(11)
C31 Ge4 Ge3 110.34(10)
C2 C1 C6 118.7(3)
C2 C1 Ge1 120.5(3)
C6 C1 Ge1 120.8(3)
C3 C2 C1 120.5(3)
C2 C3 C4 120.5(4)
C3 C4 C5 119.3(3)
C6 C5 C4 120.5(4)
C5 C6 C1 120.6(4)
C8 C7 C12 118.2(3)
C8 C7 Ge1 122.6(3)
C12 C7 Ge1 119.0(3)
C7 C8 C9 120.8(3)
C10 C9 C8 120.2(4)
C9 C10 C11 120.2(4)
C10 C11 C12 119.7(4)
C11 C12 C7 120.9(4)
C18 C13 C14 117.8(3)
C18 C13 Ge2 121.5(3)
C14 C13 Ge2 120.7(2)
C15 C14 C13 121.0(3)
C14 C15 C16 120.4(4)
C17 C16 C15 119.3(3)
C16 C17 C18 120.3(4)
C17 C18 C13 121.2(4)
C20 C19 C24 117.8(3)
C20 C19 Ge4 120.0(3)
C24 C19 Ge4 122.2(3)
C21 C20 C19 121.2(3)
C22 C21 C20 119.8(4)
C23 C22 C21 120.4(4)
C22 C23 C24 119.6(3)
C23 C24 C19 121.1(4)
C26 C25 C30 118.2(3)
C26 C25 Ge4 122.7(3)
C30 C25 Ge4 119.0(3)
C27 C26 C25 121.3(3)
C28 C27 C26 119.9(4)
C27 C28 C29 119.9(3)
C30 C29 C28 120.1(4)
C29 C30 C25 120.5(4)
C32 C31 C36 118.1(3)
C32 C31 Ge4 118.5(3)
C36 C31 Ge4 123.3(3)
C33 C32 C31 120.9(4)
C34 C33 C32 120.1(4)
C33 C34 C35 120.3(4)
C34 C35 C36 119.2(4)
C35 C36 C31 121.3(4)
C42 C37 C38 118.4(3)
C42 C37 Ge3 121.4(3)
C38 C37 Ge3 120.2(3)
C39 C38 C37 121.4(3)
C40 C39 C38 119.6(4)
C39 C40 C41 119.9(3)
C40 C41 C42 120.3(3)
C37 C42 C41 120.3(3)
C44 C43 C48 117.8(3)
C44 C43 Ge3 119.6(2)
C48 C43 Ge3 122.1(3)
C45 C44 C43 121.8(3)
C46 C45 C44 119.4(3)
C45 C46 C47 120.7(3)
C46 C47 C48 119.7(3)
C47 C48 C43 120.8(3)
C54 C49 C50 118.0(3)
C54 C49 Ge2 120.0(3)
C50 C49 Ge2 121.5(2)
C51 C50 C49 121.2(3)
C50 C51 C52 119.5(3)
C53 C52 C51 119.9(3)
C52 C53 C54 120.2(3)
C53 C54 C49 121.1(3)

loop_
_geom_bond_atom_site_label_1
_geom_bond_atom_site_label_2
_geom_bond_distance
Ge1 C1 1.956(3)
Ge1 C7 1.962(4)
Ge1 Ge2 2.4466(5)
Ge2 C49 1.962(3)
Ge2 C13 1.969(3)
Ge2 Ge3 2.4577(6)
Ge3 C37 1.964(3)
Ge3 C43 1.969(3)
Ge3 Ge4 2.4551(5)
Ge4 C19 1.957(3)
Ge4 C25 1.961(3)
Ge4 C31 1.967(4)
C1 C2 1.394(5)
C1 C6 1.398(5)
C2 C3 1.391(5)
C3 C4 1.391(5)
C4 C5 1.385(6)
C5 C6 1.388(5)
C7 C8 1.395(5)
C7 C12 1.398(5)
C8 C9 1.398(5)
C9 C10 1.370(5)
C10 C11 1.389(5)
C11 C12 1.393(5)
C13 C18 1.391(5)
C13 C14 1.403(5)
C14 C15 1.385(5)
C15 C16 1.389(5)
C16 C17 1.383(5)
C17 C18 1.393(5)
C19 C20 1.393(5)
C19 C24 1.401(5)
C20 C21 1.389(5)
C21 C22 1.382(5)
C22 C23 1.379(5)
C23 C24 1.389(5)
C25 C26 1.390(5)
C25 C30 1.404(5)
C26 C27 1.389(5)
C27 C28 1.379(5)
C28 C29 1.395(5)
C29 C30 1.386(5)
C31 C32 1.393(5)
C31 C36 1.399(5)
C32 C33 1.390(5)
C33 C34 1.382(5)
C34 C35 1.390(6)
C35 C36 1.394(5)
C37 C42 1.398(5)
C37 C38 1.396(5)
C38 C39 1.391(5)
C39 C40 1.389(5)
C40 C41 1.388(5)
C41 C42 1.397(5)
C43 C44 1.391(5)
C43 C48 1.401(5)
C44 C45 1.386(5)
C45 C46 1.373(5)
C46 C47 1.385(5)
C47 C48 1.390(5)
C49 C54 1.396(5)
C49 C50 1.403(5)
C50 C51 1.389(5)
C51 C52 1.404(5)
C52 C53 1.379(5)
C53 C54 1.393(5)
